data_4338136
loop_
_publ_author_name
'Kleeberg, Christian'
'Grunenberg, J\"org'
'Xie, Xiulan'

_publ_section_title
;
 K-H3C and K-Sn Interactions in Potassium Trimethylstannyl Complexes: A
 Structural, Mechanochemical, and NMR Study.
;
_journal_issue 9
_journal_name_full 'Inorganic chemistry'
_journal_page_first 4400
_journal_page_last 4410
_journal_paper_doi 10.1021/ic500065s
_journal_volume 53
_journal_year 2014
_chemical_formula_moiety 'C20 H40 K O8, C18 H42 K O6 Sn2'
_chemical_formula_sum 'C38 H82 K2 O14 Sn2'
_chemical_formula_weight 1078.62
_chemical_name_systematic
;
 ?
;
_space_group_IT_number 2
_symmetry_cell_setting triclinic
_symmetry_Int_Tables_number 2
_symmetry_space_group_name_Hall '-P 1'
_symmetry_space_group_name_H-M 'P -1'
_atom_sites_solution_hydrogens geom
_atom_sites_solution_primary heavy
_atom_sites_solution_secondary difmap
_audit_creation_method SHELXL-97
_cell_angle_alpha 94.374(2)
_cell_angle_beta 98.663(2)
_cell_angle_gamma 102.959(2)
_cell_formula_units_Z 2
_cell_length_a 9.4936(2)
_cell_length_b 16.6351(3)
_cell_length_c 17.0426(3)
_cell_measurement_reflns_used 50998
_cell_measurement_temperature 100(2)
_cell_measurement_theta_max 30.75
_cell_measurement_theta_min 2.23
_cell_volume 2576.04(9)
_computing_cell_refinement
;
 CrysAlisPro, Oxford Diffraction Ltd.,
 Version 1.171.34.44 (release 25-10-2010 CrysAlis171 .NET)
 (compiled Oct 25 2010,18:11:34)
;
_computing_data_collection
;
 CrysAlisPro, Oxford Diffraction Ltd.,
 Version 1.171.34.44 (release 25-10-2010 CrysAlis171 .NET)
 (compiled Oct 25 2010,18:11:34)
;
_computing_data_reduction
;
 CrysAlisPro, Oxford Diffraction Ltd.,
 Version 1.171.34.44 (release 25-10-2010 CrysAlis171 .NET)
 (compiled Oct 25 2010,18:11:34)
;
_computing_molecular_graphics
;
 ORTEP3 for Windows (L. J. Farrugia, J. Appl. Crystallogr. 1997, 30, 565.)
;
_computing_publication_material
;
 WinGX v1.70.01 (L. J. Farrugia, J. Appl. Cryst., 1999, 32, 837-838.)
;
_computing_structure_refinement
;
 SHELXL-97 (G. M. Sheldrick, Acta Cryst. (2008). A64, 112-122)
;
_computing_structure_solution
;
 SHELXS-97 (G. M. Sheldrick, Acta Cryst. (2008). A64, 112-122)
;
_diffrn_ambient_temperature 100(2)
_diffrn_detector_area_resol_mean 16.1419
_diffrn_measured_fraction_theta_full 0.990
_diffrn_measured_fraction_theta_max 0.990
_diffrn_measurement_device_type 'Oxford Diffraction, Xcalibur, EOS'
_diffrn_measurement_method \w-scan
_diffrn_radiation_monochromator graphite
_diffrn_radiation_source 'Enhance (Mo) X-ray Source'
_diffrn_radiation_type MoK\a
_diffrn_radiation_wavelength 0.71073
_diffrn_reflns_av_R_equivalents 0.0384
_diffrn_reflns_av_sigmaI/netI 0.0209
_diffrn_reflns_limit_h_max 13
_diffrn_reflns_limit_h_min -13
_diffrn_reflns_limit_k_max 23
_diffrn_reflns_limit_k_min -23
_diffrn_reflns_limit_l_max 23
_diffrn_reflns_limit_l_min -23
_diffrn_reflns_number 162116
_diffrn_reflns_theta_full 29.75
_diffrn_reflns_theta_max 29.75
_diffrn_reflns_theta_min 2.23
_exptl_absorpt_coefficient_mu 1.185
_exptl_absorpt_correction_T_max 1.000
_exptl_absorpt_correction_T_min 0.919
_exptl_absorpt_correction_type multi-scan
_exptl_absorpt_process_details
;
 CrysAlisPro, Agilent Technologies,
 Version 1.171.35.11 (release 16-05-2011 CrysAlis171 .NET)
 (compiled May 16 2011,17:55:39)
 Empirical absorption correction using spherical harmonics,
 implemented in SCALE3 ABSPACK scaling algorithm.
;
_exptl_crystal_colour colourless
_exptl_crystal_density_diffrn 1.391
_exptl_crystal_density_method 'not measured'
_exptl_crystal_description fragment
_exptl_crystal_F_000 1120
_exptl_crystal_recrystallization_method
;
 From solution in THF layered with n-pentane at -20 deg C
;
_exptl_crystal_size_max 0.48
_exptl_crystal_size_mid 0.32
_exptl_crystal_size_min 0.26
_refine_diff_density_max 0.662
_refine_diff_density_min -0.899
_refine_diff_density_rms 0.064
_refine_ls_extinction_method none
_refine_ls_goodness_of_fit_ref 1.051
_refine_ls_hydrogen_treatment mixed
_refine_ls_matrix_type full
_refine_ls_number_parameters 532
_refine_ls_number_reflns 14546
_refine_ls_number_restraints 0
_refine_ls_restrained_S_all 1.051
_refine_ls_R_factor_all 0.0308
_refine_ls_R_factor_gt 0.0229
_refine_ls_shift/su_max 0.003
_refine_ls_shift/su_mean 0.000
_refine_ls_structure_factor_coef Fsqd
_refine_ls_weighting_details 'calc w=1/[\s^2^(Fo^2^)+(0.0208P)^2^+1.2008P] where P=(Fo^2^+2Fc^2^)/3'
_refine_ls_weighting_scheme calc
_refine_ls_wR_factor_gt 0.0494
_refine_ls_wR_factor_ref 0.0523
_reflns_number_gt 12552
_reflns_number_total 14546
_reflns_threshold_expression I>2\s(I)
_cod_data_source_file ic500065s_si_002.cif
_cod_data_source_block ck16ck
_cod_depositor_comments 'Adding full bibliography for 4338135--4338138.cif.'
_cod_original_cell_volume 2576.04(8)
_cod_original_sg_symbol_H-M P-1
_cod_database_code 4338136

loop_
_symmetry_equiv_pos_as_xyz
'x, y, z'
'-x, -y, -z'

loop_
_atom_site_label
_atom_site_type_symbol
_atom_site_fract_x
_atom_site_fract_y
_atom_site_fract_z
_atom_site_U_iso_or_equiv
_atom_site_adp_type
_atom_site_occupancy
_atom_site_symmetry_multiplicity
_atom_site_calc_flag
_atom_site_refinement_flags
_atom_site_disorder_assembly
_atom_site_disorder_group
C1 C 0.68322(18) 0.60578(10) 0.58767(10) 0.0243(3) Uani 1 1 d . . .
H1A H 0.7302 0.6067 0.5396 0.029 Uiso 1 1 calc R . .
H1B H 0.7387 0.6538 0.6265 0.029 Uiso 1 1 calc R . .
C2 C 0.52702(18) 0.61154(10) 0.56545(9) 0.0240(3) Uani 1 1 d . . .
H2A H 0.5230 0.6595 0.5349 0.029 Uiso 1 1 calc R . .
H2B H 0.4690 0.5605 0.5313 0.029 Uiso 1 1 calc R . .
C3 C 0.31715(17) 0.62449(10) 0.61921(9) 0.0232(3) Uani 1 1 d . . .
H3A H 0.2576 0.5714 0.5893 0.028 Uiso 1 1 calc R . .
H3B H 0.3068 0.6697 0.5858 0.028 Uiso 1 1 calc R . .
C4 C 0.26444(17) 0.63980(9) 0.69650(10) 0.0235(3) Uani 1 1 d . . .
H4A H 0.3298 0.6901 0.7287 0.028 Uiso 1 1 calc R . .
H4B H 0.1640 0.6488 0.6857 0.028 Uiso 1 1 calc R . .
C5 C 0.2168(2) 0.57867(11) 0.81376(11) 0.0300(4) Uani 1 1 d . . .
H5A H 0.1183 0.5905 0.8056 0.036 Uiso 1 1 calc R . .
H5B H 0.2856 0.6255 0.8493 0.036 Uiso 1 1 calc R . .
C6 C 0.21132(19) 0.49947(11) 0.85095(11) 0.0311(4) Uani 1 1 d . . .
H6A H 0.1676 0.5019 0.9000 0.037 Uiso 1 1 calc R . .
H6B H 0.1495 0.4521 0.8133 0.037 Uiso 1 1 calc R . .
C7 C 0.35774(18) 0.41220(10) 0.90330(10) 0.0242(3) Uani 1 1 d . . .
H7A H 0.3017 0.3647 0.8639 0.029 Uiso 1 1 calc R . .
H7B H 0.3110 0.4108 0.9515 0.029 Uiso 1 1 calc R . .
C8 C 0.51339(19) 0.40574(10) 0.92493(9) 0.0245(3) Uani 1 1 d . . .
H8A H 0.5722 0.4565 0.9592 0.029 Uiso 1 1 calc R . .
H8B H 0.5170 0.3575 0.9552 0.029 Uiso 1 1 calc R . .
C9 C 0.72238(17) 0.39218(10) 0.87135(10) 0.0251(3) Uani 1 1 d . . .
H9A H 0.7315 0.3463 0.9041 0.030 Uiso 1 1 calc R . .
H9B H 0.7820 0.4448 0.9021 0.030 Uiso 1 1 calc R . .
C10 C 0.77721(17) 0.37794(10) 0.79453(10) 0.0237(3) Uani 1 1 d . . .
H10A H 0.8777 0.3691 0.8059 0.028 Uiso 1 1 calc R . .
H10B H 0.7127 0.3279 0.7616 0.028 Uiso 1 1 calc R . .
C11 C 0.82626(19) 0.44080(11) 0.67844(10) 0.0281(3) Uani 1 1 d . . .
H11A H 0.7582 0.3940 0.6425 0.034 Uiso 1 1 calc R . .
H11B H 0.9251 0.4294 0.6867 0.034 Uiso 1 1 calc R . .
C12 C 0.83120(18) 0.52024(11) 0.64164(11) 0.0285(3) Uani 1 1 d . . .
H12A H 0.8918 0.5677 0.6797 0.034 Uiso 1 1 calc R . .
H12B H 0.8758 0.5185 0.5928 0.034 Uiso 1 1 calc R . .
C13 C 1.0039(2) 0.77026(12) 0.86296(13) 0.0390(4) Uani 1 1 d . . .
H13A H 1.0798 0.7924 0.9100 0.058 Uiso 1 1 calc R . .
H13B H 0.9650 0.8156 0.8419 0.058 Uiso 1 1 calc R . .
H13C H 1.0465 0.7441 0.8219 0.058 Uiso 1 1 calc R . .
C14 C 0.78062(19) 0.76531(10) 0.99116(9) 0.0262(3) Uani 1 1 d . . .
H14A H 0.8210 0.7531 1.0441 0.039 Uiso 1 1 calc R . .
H14B H 0.6746 0.7593 0.9870 0.039 Uiso 1 1 calc R . .
H14C H 0.8275 0.8223 0.9835 0.039 Uiso 1 1 calc R . .
C15 C 0.9809(2) 0.62867(12) 0.98019(11) 0.0308(4) Uani 1 1 d . . .
H15A H 1.0714 0.6317 0.9583 0.046 Uiso 1 1 calc R . .
H15B H 0.9373 0.5708 0.9866 0.046 Uiso 1 1 calc R . .
H15C H 1.0034 0.6624 1.0322 0.046 Uiso 1 1 calc R . .
C16 C 0.32679(19) 0.37467(10) 0.62993(10) 0.0251(3) Uani 1 1 d . . .
C17 C -0.00741(18) 0.33667(11) 0.52475(10) 0.0273(3) Uani 1 1 d . . .
H17A H -0.1066 0.3124 0.5342 0.041 Uiso 1 1 calc R . .
H17B H -0.0077 0.3353 0.4671 0.041 Uiso 1 1 calc R . .
H17C H 0.0245 0.3943 0.5497 0.041 Uiso 1 1 calc R . .
C18 C 0.0657(2) 0.26164(15) 0.69365(12) 0.0437(5) Uani 1 1 d . . .
H18A H 0.1470 0.2631 0.7371 0.066 Uiso 1 1 calc R . .
H18B H -0.0111 0.2109 0.6921 0.066 Uiso 1 1 calc R . .
H18C H 0.0254 0.3102 0.7028 0.066 Uiso 1 1 calc R . .
C19 C 0.56773(19) 1.15283(9) 0.13343(10) 0.0250(3) Uani 1 1 d . B .
H19A H 0.5745 1.1728 0.0806 0.030 Uiso 1 1 calc R . .
H19B H 0.6621 1.1771 0.1696 0.030 Uiso 1 1 calc R . .
C20 C 0.44491(18) 1.17863(10) 0.16660(10) 0.0246(3) Uani 1 1 d . B .
H20A H 0.4558 1.2392 0.1662 0.030 Uiso 1 1 calc R . .
H20B H 0.3495 1.1497 0.1335 0.030 Uiso 1 1 calc R . .
C21 C 0.33936(17) 1.18329(10) 0.28348(10) 0.0243(3) Uani 1 1 d . B .
H21A H 0.2408 1.1553 0.2533 0.029 Uiso 1 1 calc R . .
H21B H 0.3515 1.2440 0.2841 0.029 Uiso 1 1 calc R . .
C22 C 0.35456(18) 1.16062(9) 0.36697(10) 0.0247(3) Uani 1 1 d . B .
H22A H 0.4568 1.1830 0.3950 0.030 Uiso 1 1 calc R . .
H22B H 0.2888 1.1847 0.3966 0.030 Uiso 1 1 calc R . .
C23 C 0.3251(2) 1.04663(11) 0.44210(10) 0.0304(4) Uani 1 1 d . B .
H23A H 0.2606 1.0714 0.4720 0.036 Uiso 1 1 calc R . .
H23B H 0.4270 1.0658 0.4715 0.036 Uiso 1 1 calc R . .
C24 C 0.2780(2) 0.95396(11) 0.43525(10) 0.0307(4) Uani 1 1 d . B .
H24A H 0.2750 0.9354 0.4889 0.037 Uiso 1 1 calc R . .
H24B H 0.1786 0.9344 0.4027 0.037 Uiso 1 1 calc R . .
C25 C 0.35413(18) 0.83277(10) 0.39598(10) 0.0249(3) Uani 1 1 d . B .
H25A H 0.2580 0.8062 0.3624 0.030 Uiso 1 1 calc R . .
H25B H 0.3525 0.8165 0.4506 0.030 Uiso 1 1 calc R . .
C26 C 0.47458(19) 0.80555(10) 0.36178(9) 0.0244(3) Uani 1 1 d . B .
H26A H 0.5710 0.8340 0.3942 0.029 Uiso 1 1 calc R . .
H26B H 0.4623 0.7449 0.3624 0.029 Uiso 1 1 calc R . .
C27 C 0.57926(18) 0.80018(9) 0.24507(10) 0.0238(3) Uani 1 1 d . B .
H27A H 0.5649 0.7392 0.2430 0.029 Uiso 1 1 calc R . .
H27B H 0.6773 0.8266 0.2767 0.029 Uiso 1 1 calc R . .
C28 C 0.56974(18) 0.82523(9) 0.16230(10) 0.0243(3) Uani 1 1 d . B .
H28A H 0.6342 0.7999 0.1329 0.029 Uiso 1 1 calc R . .
H28B H 0.4677 0.8055 0.1331 0.029 Uiso 1 1 calc R . .
C29 C 0.61073(19) 0.94102(10) 0.08980(9) 0.0248(3) Uani 1 1 d . B .
H29A H 0.5109 0.9207 0.0580 0.030 Uiso 1 1 calc R . .
H29B H 0.6798 0.9186 0.0615 0.030 Uiso 1 1 calc R . .
C30 C 0.65326(18) 1.03407(10) 0.09870(10) 0.0250(3) Uani 1 1 d . B .
H30A H 0.7456 1.0547 0.1376 0.030 Uiso 1 1 calc R . .
H30B H 0.6693 1.0539 0.0467 0.030 Uiso 1 1 calc R . .
C31 C 0.8246(2) 1.01623(12) 0.35862(12) 0.0370(4) Uani 1 1 d . . .
H31A H 0.8124 0.9743 0.3968 0.044 Uiso 1 1 calc R A 1
H31B H 0.8124 0.9868 0.3044 0.044 Uiso 1 1 calc R A 1
C32 C 0.9658(3) 1.07042(19) 0.3790(2) 0.0370(10) Uani 0.649(6) 1 d P B 1
H32A H 1.0380 1.0495 0.3520 0.044 Uiso 0.649(6) 1 calc PR B 1
H32B H 1.0004 1.0784 0.4374 0.044 Uiso 0.649(6) 1 calc PR B 1
C32A C 0.9432(5) 1.0750(3) 0.3189(3) 0.0286(15) Uani 0.351(6) 1 d P B 2
H32C H 1.0420 1.0655 0.3357 0.034 Uiso 0.351(6) 1 calc PR B 2
H32D H 0.9179 1.0653 0.2599 0.034 Uiso 0.351(6) 1 calc PR B 2
C33 C 0.9380(2) 1.15477(13) 0.34663(12) 0.0406(5) Uani 1 1 d . . .
H33A H 1.0114 1.2043 0.3751 0.049 Uiso 1 1 calc R B 1
H33B H 0.9368 1.1538 0.2884 0.049 Uiso 1 1 calc R B 1
C34 C 0.78753(19) 1.15040(10) 0.36754(11) 0.0295(4) Uani 1 1 d . B .
H34A H 0.7959 1.1769 0.4226 0.035 Uiso 1 1 calc R . .
H34B H 0.7312 1.1792 0.3302 0.035 Uiso 1 1 calc R . .
C35 C 0.1623(2) 0.95726(12) 0.08185(11) 0.0338(4) Uani 1 1 d . . .
H35A H 0.1175 0.9236 0.0300 0.041 Uiso 1 1 calc R . .
H35B H 0.2284 1.0091 0.0718 0.041 Uiso 1 1 calc R . .
C36 C 0.0453(2) 0.97646(13) 0.12597(15) 0.0455(5) Uani 1 1 d . . .
H36A H -0.0471 0.9726 0.0886 0.055 Uiso 1 1 calc R . .
H36B H 0.0777 1.0328 0.1556 0.055 Uiso 1 1 calc R . .
C37 C 0.0249(2) 0.91030(15) 0.18329(13) 0.0457(5) Uani 1 1 d . B .
H37A H -0.0776 0.8767 0.1734 0.055 Uiso 1 1 calc R . .
H37B H 0.0503 0.9359 0.2395 0.055 Uiso 1 1 calc R . .
C38 C 0.1308(2) 0.85714(13) 0.16476(13) 0.0392(4) Uani 1 1 d . . .
H38A H 0.1742 0.8373 0.2139 0.047 Uiso 1 1 calc R B .
H38B H 0.0799 0.8086 0.1254 0.047 Uiso 1 1 calc R . .
K1 K 0.54094(3) 0.523018(18) 0.756241(18) 0.01736(6) Uani 1 1 d . . .
K2 K 0.45824(3) 0.991135(19) 0.262594(19) 0.01860(6) Uani 1 1 d . B .
Sn1 Sn 0.823438(11) 0.676593(6) 0.897084(6) 0.01822(3) Uani 1 1 d . . .
Sn2 Sn 0.147105(11) 0.263423(6) 0.577945(6) 0.02179(3) Uani 1 1 d . . .
O1 O 0.68539(12) 0.53044(6) 0.62202(6) 0.0210(2) Uani 1 1 d . . .
O2 O 0.46694(12) 0.62130(6) 0.63645(6) 0.0201(2) Uani 1 1 d . . .
O3 O 0.26461(13) 0.56961(7) 0.73909(7) 0.0239(2) Uani 1 1 d . . .
O4 O 0.35656(12) 0.48823(7) 0.87009(7) 0.0235(2) Uani 1 1 d . . .
O5 O 0.57259(12) 0.39601(6) 0.85384(6) 0.0200(2) Uani 1 1 d . . .
O6 O 0.77760(13) 0.44876(7) 0.75286(7) 0.0238(2) Uani 1 1 d . . .
O7 O 0.53829(12) 1.06438(6) 0.12598(7) 0.0222(2) Uani 1 1 d . . .
O8 O 0.44984(12) 1.15768(7) 0.24628(6) 0.0214(2) Uani 1 1 d . . .
O9 O 0.31667(12) 1.07229(6) 0.36386(6) 0.0210(2) Uani 1 1 d . . .
O10 O 0.38095(13) 0.92075(7) 0.39817(7) 0.0237(2) Uani 1 1 d . . .
O11 O 0.46832(12) 0.82588(6) 0.28168(6) 0.0217(2) Uani 1 1 d . . .
O12 O 0.61427(12) 0.91372(6) 0.16696(6) 0.0208(2) Uani 1 1 d . . .
O13 O 0.71610(12) 1.06389(7) 0.36102(8) 0.0289(3) Uani 1 1 d . B .
O14 O 0.24114(14) 0.91198(8) 0.13251(8) 0.0360(3) Uani 1 1 d . B .
H16A H 0.374(2) 0.3644(14) 0.6814(14) 0.046(6) Uiso 1 1 d . . .
H16B H 0.286(3) 0.4175(17) 0.6388(16) 0.071(8) Uiso 1 1 d . . .
H16C H 0.405(3) 0.3880(15) 0.5994(15) 0.061(7) Uiso 1 1 d . . .

loop_
_atom_site_aniso_label
_atom_site_aniso_U_11
_atom_site_aniso_U_22
_atom_site_aniso_U_33
_atom_site_aniso_U_23
_atom_site_aniso_U_13
_atom_site_aniso_U_12
C1 0.0289(8) 0.0214(7) 0.0260(8) 0.0075(6) 0.0110(6) 0.0077(6)
C2 0.0322(8) 0.0234(7) 0.0191(7) 0.0040(6) 0.0055(6) 0.0109(6)
C3 0.0209(7) 0.0243(7) 0.0244(8) 0.0036(6) -0.0014(6) 0.0087(6)
C4 0.0211(7) 0.0205(7) 0.0308(8) 0.0040(6) 0.0035(6) 0.0091(6)
C5 0.0344(9) 0.0315(9) 0.0323(9) 0.0068(7) 0.0151(7) 0.0176(7)
C6 0.0287(9) 0.0350(9) 0.0374(10) 0.0122(8) 0.0166(7) 0.0140(7)
C7 0.0305(8) 0.0210(7) 0.0237(8) 0.0043(6) 0.0104(6) 0.0075(6)
C8 0.0326(9) 0.0253(8) 0.0168(7) 0.0033(6) 0.0051(6) 0.0089(6)
C9 0.0220(8) 0.0276(8) 0.0251(8) 0.0052(6) -0.0016(6) 0.0075(6)
C10 0.0215(7) 0.0224(7) 0.0300(8) 0.0072(6) 0.0039(6) 0.0096(6)
C11 0.0290(9) 0.0319(9) 0.0313(9) 0.0087(7) 0.0127(7) 0.0168(7)
C12 0.0222(8) 0.0333(9) 0.0350(9) 0.0104(7) 0.0111(7) 0.0111(7)
C13 0.0392(11) 0.0344(10) 0.0514(12) 0.0179(9) 0.0217(9) 0.0120(8)
C14 0.0313(9) 0.0275(8) 0.0211(8) -0.0009(6) 0.0023(6) 0.0124(7)
C15 0.0315(9) 0.0380(9) 0.0297(9) 0.0105(7) 0.0068(7) 0.0191(8)
C16 0.0247(8) 0.0230(8) 0.0243(8) 0.0045(6) 0.0001(7) 0.0007(6)
C17 0.0235(8) 0.0328(9) 0.0267(8) 0.0060(7) 0.0013(6) 0.0104(7)
C18 0.0252(9) 0.0711(15) 0.0431(11) 0.0325(11) 0.0116(8) 0.0162(9)
C19 0.0328(9) 0.0191(7) 0.0229(8) 0.0047(6) 0.0055(6) 0.0049(6)
C20 0.0296(8) 0.0201(7) 0.0246(8) 0.0040(6) 0.0000(6) 0.0099(6)
C21 0.0203(7) 0.0190(7) 0.0352(9) -0.0008(6) 0.0047(6) 0.0094(6)
C22 0.0231(8) 0.0204(7) 0.0304(8) -0.0070(6) 0.0055(6) 0.0070(6)
C23 0.0405(10) 0.0367(9) 0.0201(8) 0.0004(7) 0.0082(7) 0.0209(8)
C24 0.0370(10) 0.0394(10) 0.0249(8) 0.0105(7) 0.0156(7) 0.0192(8)
C25 0.0278(8) 0.0235(7) 0.0232(8) 0.0062(6) 0.0043(6) 0.0045(6)
C26 0.0308(8) 0.0193(7) 0.0231(8) 0.0035(6) 0.0010(6) 0.0078(6)
C27 0.0270(8) 0.0169(7) 0.0298(8) -0.0001(6) 0.0055(6) 0.0101(6)
C28 0.0284(8) 0.0174(7) 0.0274(8) -0.0055(6) 0.0067(6) 0.0073(6)
C29 0.0300(8) 0.0280(8) 0.0191(7) -0.0002(6) 0.0068(6) 0.0117(7)
C30 0.0262(8) 0.0293(8) 0.0237(8) 0.0054(6) 0.0099(6) 0.0106(6)
C31 0.0415(11) 0.0387(10) 0.0403(10) 0.0115(8) 0.0145(9) 0.0218(9)
C32 0.0225(13) 0.0433(17) 0.041(2) -0.0138(13) -0.0023(12) 0.0113(12)
C32A 0.020(2) 0.043(3) 0.026(3) 0.001(2) 0.0060(19) 0.012(2)
C33 0.0331(10) 0.0487(11) 0.0339(10) -0.0038(9) 0.0153(8) -0.0059(8)
C34 0.0271(8) 0.0248(8) 0.0356(9) 0.0057(7) 0.0015(7) 0.0057(6)
C35 0.0331(10) 0.0379(10) 0.0274(9) 0.0056(7) 0.0028(7) 0.0030(8)
C36 0.0406(11) 0.0364(10) 0.0646(14) 0.0070(10) 0.0193(10) 0.0127(9)
C37 0.0431(12) 0.0594(14) 0.0372(11) 0.0058(10) 0.0170(9) 0.0107(10)
C38 0.0278(9) 0.0395(10) 0.0479(12) 0.0153(9) 0.0040(8) 0.0011(8)
K1 0.01816(14) 0.01647(13) 0.01735(14) 0.00115(11) 0.00204(11) 0.00485(11)
K2 0.02107(15) 0.01647(14) 0.01978(15) 0.00049(11) 0.00516(12) 0.00705(11)
Sn1 0.01915(5) 0.01655(5) 0.01816(5) -0.00045(4) 0.00003(4) 0.00550(4)
Sn2 0.02094(5) 0.01717(5) 0.02484(6) -0.00152(4) -0.00251(4) 0.00514(4)
O1 0.0207(5) 0.0194(5) 0.0256(6) 0.0066(4) 0.0062(4) 0.0073(4)
O2 0.0203(5) 0.0229(5) 0.0184(5) 0.0015(4) 0.0022(4) 0.0086(4)
O3 0.0285(6) 0.0209(5) 0.0258(6) 0.0039(4) 0.0086(5) 0.0106(4)
O4 0.0258(6) 0.0212(5) 0.0263(6) 0.0050(4) 0.0091(5) 0.0078(4)
O5 0.0212(5) 0.0225(5) 0.0162(5) 0.0006(4) 0.0015(4) 0.0071(4)
O6 0.0286(6) 0.0214(5) 0.0253(6) 0.0060(4) 0.0070(5) 0.0110(4)
O7 0.0238(5) 0.0194(5) 0.0252(6) 0.0021(4) 0.0074(4) 0.0073(4)
O8 0.0221(5) 0.0226(5) 0.0225(5) 0.0026(4) 0.0034(4) 0.0116(4)
O9 0.0241(5) 0.0205(5) 0.0197(5) -0.0011(4) 0.0046(4) 0.0084(4)
O10 0.0283(6) 0.0228(5) 0.0237(6) 0.0038(4) 0.0100(5) 0.0100(4)
O11 0.0255(6) 0.0208(5) 0.0210(5) 0.0015(4) 0.0038(4) 0.0106(4)
O12 0.0262(6) 0.0177(5) 0.0189(5) -0.0008(4) 0.0040(4) 0.0070(4)
O13 0.0196(6) 0.0263(6) 0.0404(7) 0.0037(5) 0.0063(5) 0.0041(5)
O14 0.0234(6) 0.0409(7) 0.0423(8) 0.0090(6) 0.0043(5) 0.0041(5)

loop_
_atom_type_symbol
_atom_type_description
_atom_type_scat_dispersion_real
_atom_type_scat_dispersion_imag
_atom_type_scat_source
C C 0.0033 0.0016 'International Tables Vol C Tables 4.2.6.8 and 6.1.1.4'
H H 0.0000 0.0000 'International Tables Vol C Tables 4.2.6.8 and 6.1.1.4'
K K 0.2009 0.2494 'International Tables Vol C Tables 4.2.6.8 and 6.1.1.4'
Sn Sn -0.6537 1.4246 'International Tables Vol C Tables 4.2.6.8 and 6.1.1.4'
O O 0.0106 0.0060 'International Tables Vol C Tables 4.2.6.8 and 6.1.1.4'

loop_
_geom_angle_atom_site_label_1
_geom_angle_atom_site_label_2
_geom_angle_atom_site_label_3
_geom_angle
O1 C1 C2 109.04(13)
O1 C1 H1A 109.9
C2 C1 H1A 109.9
O1 C1 H1B 109.9
C2 C1 H1B 109.9
H1A C1 H1B 108.3
O2 C2 C1 109.17(13)
O2 C2 H2A 109.8
C1 C2 H2A 109.8
O2 C2 H2B 109.8
C1 C2 H2B 109.8
H2A C2 H2B 108.3
O2 C3 C4 108.72(12)
O2 C3 H3A 109.9
C4 C3 H3A 109.9
O2 C3 H3B 109.9
C4 C3 H3B 109.9
H3A C3 H3B 108.3
O3 C4 C3 108.70(12)
O3 C4 H4A 109.9
C3 C4 H4A 109.9
O3 C4 H4B 109.9
C3 C4 H4B 109.9
H4A C4 H4B 108.3
O3 C5 C6 108.40(13)
O3 C5 H5A 110.0
C6 C5 H5A 110.0
O3 C5 H5B 110.0
C6 C5 H5B 110.0
H5A C5 H5B 108.4
O4 C6 C5 109.10(14)
O4 C6 H6A 109.9
C5 C6 H6A 109.9
O4 C6 H6B 109.9
C5 C6 H6B 109.9
H6A C6 H6B 108.3
O4 C7 C8 108.96(13)
O4 C7 H7A 109.9
C8 C7 H7A 109.9
O4 C7 H7B 109.9
C8 C7 H7B 109.9
H7A C7 H7B 108.3
O5 C8 C7 109.21(12)
O5 C8 H8A 109.8
C7 C8 H8A 109.8
O5 C8 H8B 109.8
C7 C8 H8B 109.8
H8A C8 H8B 108.3
O5 C9 C10 109.20(12)
O5 C9 H9A 109.8
C10 C9 H9A 109.8
O5 C9 H9B 109.8
C10 C9 H9B 109.8
H9A C9 H9B 108.3
O6 C10 C9 108.49(12)
O6 C10 H10A 110.0
C9 C10 H10A 110.0
O6 C10 H10B 110.0
C9 C10 H10B 110.0
H10A C10 H10B 108.4
O6 C11 C12 108.63(13)
O6 C11 H11A 110.0
C12 C11 H11A 110.0
O6 C11 H11B 110.0
C12 C11 H11B 110.0
H11A C11 H11B 108.3
O1 C12 C11 108.86(13)
O1 C12 H12A 109.9
C11 C12 H12A 109.9
O1 C12 H12B 109.9
C11 C12 H12B 109.9
H12A C12 H12B 108.3
Sn1 C13 H13A 109.5
Sn1 C13 H13B 109.5
H13A C13 H13B 109.5
Sn1 C13 H13C 109.5
H13A C13 H13C 109.5
H13B C13 H13C 109.5
Sn1 C14 H14A 109.5
Sn1 C14 H14B 109.5
H14A C14 H14B 109.5
Sn1 C14 H14C 109.5
H14A C14 H14C 109.5
H14B C14 H14C 109.5
Sn1 C15 H15A 109.5
Sn1 C15 H15B 109.5
H15A C15 H15B 109.5
Sn1 C15 H15C 109.5
H15A C15 H15C 109.5
H15B C15 H15C 109.5
Sn2 C16 K1 161.41(8)
Sn2 C16 H16A 109.1(13)
K1 C16 H16A 58.1(13)
Sn2 C16 H16B 108.3(18)
K1 C16 H16B 67.2(18)
H16A C16 H16B 107(2)
Sn2 C16 H16C 115.1(15)
K1 C16 H16C 82.6(15)
H16A C16 H16C 104.8(19)
H16B C16 H16C 112(2)
Sn2 C17 H17A 109.5
Sn2 C17 H17B 109.5
H17A C17 H17B 109.5
Sn2 C17 H17C 109.5
H17A C17 H17C 109.5
H17B C17 H17C 109.5
Sn2 C18 H18A 109.5
Sn2 C18 H18B 109.5
H18A C18 H18B 109.5
Sn2 C18 H18C 109.5
H18A C18 H18C 109.5
H18B C18 H18C 109.5
O7 C19 C20 108.14(13)
O7 C19 H19A 110.1
C20 C19 H19A 110.1
O7 C19 H19B 110.1
C20 C19 H19B 110.1
H19A C19 H19B 108.4
O8 C20 C19 108.37(12)
O8 C20 H20A 110.0
C19 C20 H20A 110.0
O8 C20 H20B 110.0
C19 C20 H20B 110.0
H20A C20 H20B 108.4
O8 C21 C22 108.31(12)
O8 C21 H21A 110.0
C22 C21 H21A 110.0
O8 C21 H21B 110.0
C22 C21 H21B 110.0
H21A C21 H21B 108.4
O9 C22 C21 108.60(12)
O9 C22 H22A 110.0
C21 C22 H22A 110.0
O9 C22 H22B 110.0
C21 C22 H22B 110.0
H22A C22 H22B 108.4
O9 C23 C24 109.01(13)
O9 C23 H23A 109.9
C24 C23 H23A 109.9
O9 C23 H23B 109.9
C24 C23 H23B 109.9
H23A C23 H23B 108.3
O10 C24 C23 108.19(14)
O10 C24 H24A 110.1
C23 C24 H24A 110.1
O10 C24 H24B 110.1
C23 C24 H24B 110.1
H24A C24 H24B 108.4
O10 C25 C26 108.02(13)
O10 C25 H25A 110.1
C26 C25 H25A 110.1
O10 C25 H25B 110.1
C26 C25 H25B 110.1
H25A C25 H25B 108.4
O11 C26 C25 108.53(13)
O11 C26 H26A 110.0
C25 C26 H26A 110.0
O11 C26 H26B 110.0
C25 C26 H26B 110.0
H26A C26 H26B 108.4
O11 C27 C28 108.80(12)
O11 C27 H27A 109.9
C28 C27 H27A 109.9
O11 C27 H27B 109.9
C28 C27 H27B 109.9
H27A C27 H27B 108.3
O12 C28 C27 109.10(12)
O12 C28 H28A 109.9
C27 C28 H28A 109.9
O12 C28 H28B 109.9
C27 C28 H28B 109.9
H28A C28 H28B 108.3
O12 C29 C30 108.92(12)
O12 C29 H29A 109.9
C30 C29 H29A 109.9
O12 C29 H29B 109.9
C30 C29 H29B 109.9
H29A C29 H29B 108.3
O7 C30 C29 108.57(13)
O7 C30 H30A 110.0
C29 C30 H30A 110.0
O7 C30 H30B 110.0
C29 C30 H30B 110.0
H30A C30 H30B 108.4
C32 C31 O13 108.95(18)
C32 C31 C32A 39.5(2)
O13 C31 C32A 101.7(2)
C32 C31 K2 146.00(17)
O13 C31 K2 45.25(8)
C32A C31 K2 114.5(2)
C32 C31 H31A 109.9
O13 C31 H31A 109.9
C32A C31 H31A 143.2
K2 C31 H31A 101.2
C32 C31 H31B 109.9
O13 C31 H31B 109.9
C32A C31 H31B 76.9
K2 C31 H31B 71.3
H31A C31 H31B 108.3
C31 C32 C33 102.1(2)
C31 C32 H32A 111.3
C33 C32 H32A 111.3
C31 C32 H32B 111.3
C33 C32 H32B 111.3
H32A C32 H32B 109.2
C33 C32A C31 104.3(3)
C33 C32A H32C 110.9
C31 C32A H32C 110.9
C33 C32A H32D 110.9
C31 C32A H32D 110.9
H32C C32A H32D 108.9
C32A C33 C34 107.7(2)
C32A C33 C32 39.2(2)
C34 C33 C32 98.94(17)
C32A C33 H33A 134.7
C34 C33 H33A 112.0
C32 C33 H33A 112.0
C32A C33 H33B 73.4
C34 C33 H33B 112.0
C32 C33 H33B 112.0
H33A C33 H33B 109.7
O13 C34 C33 106.41(14)
O13 C34 H34A 110.4
C33 C34 H34A 110.4
O13 C34 H34B 110.4
C33 C34 H34B 110.4
H34A C34 H34B 108.6
O14 C35 C36 105.70(15)
O14 C35 H35A 110.6
C36 C35 H35A 110.6
O14 C35 H35B 110.6
C36 C35 H35B 110.6
H35A C35 H35B 108.7
C35 C36 C37 104.16(16)
C35 C36 H36A 110.9
C37 C36 H36A 110.9
C35 C36 H36B 110.9
C37 C36 H36B 110.9
H36A C36 H36B 108.9
C36 C37 C38 103.91(16)
C36 C37 H37A 111.0
C38 C37 H37A 111.0
C36 C37 H37B 111.0
C38 C37 H37B 111.0
H37A C37 H37B 109.0
O14 C38 C37 104.25(16)
O14 C38 K2 50.41(9)
C37 C38 K2 98.64(13)
O14 C38 H38A 110.9
C37 C38 H38A 110.9
K2 C38 H38A 66.6
O14 C38 H38B 110.9
C37 C38 H38B 110.9
K2 C38 H38B 149.0
H38A C38 H38B 108.9
O6 K1 O4 120.64(3)
O6 K1 O2 120.46(3)
O4 K1 O2 118.63(3)
O6 K1 O5 60.30(3)
O4 K1 O5 60.85(3)
O2 K1 O5 167.57(3)
O6 K1 O1 60.19(3)
O4 K1 O1 168.33(3)
O2 K1 O1 60.68(3)
O5 K1 O1 116.98(3)
O6 K1 O3 168.42(3)
O4 K1 O3 59.54(3)
O2 K1 O3 59.52(3)
O5 K1 O3 116.91(3)
O1 K1 O3 116.99(3)
O6 K1 C16 91.38(4)
O4 K1 C16 90.79(4)
O2 K1 C16 82.58(4)
O5 K1 C16 85.00(4)
O1 K1 C16 77.54(4)
O3 K1 C16 77.07(4)
O6 K1 Sn1 80.87(2)
O4 K1 Sn1 93.26(2)
O2 K1 Sn1 101.20(2)
O5 K1 Sn1 91.20(2)
O1 K1 Sn1 98.30(2)
O3 K1 Sn1 110.68(2)
C16 K1 Sn1 172.25(3)
O6 K1 H16A 83.2(5)
O4 K1 H16A 82.5(5)
O2 K1 H16A 99.4(5)
O5 K1 H16A 68.2(5)
O1 K1 H16A 86.1(5)
O3 K1 H16A 85.5(5)
C16 K1 H16A 16.8(5)
Sn1 K1 H16A 158.4(5)
O6 K1 H16B 107.1(6)
O4 K1 H16B 85.2(5)
O2 K1 H16B 72.5(5)
O5 K1 H16B 95.3(5)
O1 K1 H16B 83.6(5)
O3 K1 H16B 61.4(6)
C16 K1 H16B 16.0(5)
Sn1 K1 H16B 171.5(6)
H16A K1 H16B 29.5(7)
O13 K2 O9 88.23(3)
O13 K2 O12 88.63(3)
O9 K2 O12 176.87(3)
O13 K2 O10 84.14(4)
O9 K2 O10 60.43(3)
O12 K2 O10 119.09(3)
O13 K2 O14 165.02(4)
O9 K2 O14 105.73(4)
O12 K2 O14 77.40(4)
O10 K2 O14 107.25(4)
O13 K2 O11 96.65(3)
O9 K2 O11 118.71(3)
O12 K2 O11 61.57(3)
O10 K2 O11 59.46(3)
O14 K2 O11 81.55(4)
O13 K2 O8 82.62(3)
O9 K2 O8 60.66(3)
O12 K2 O8 119.01(3)
O10 K2 O8 119.75(3)
O14 K2 O8 99.33(4)
O11 K2 O8 179.02(3)
O13 K2 O7 95.36(4)
O9 K2 O7 119.15(3)
O12 K2 O7 61.30(3)
O10 K2 O7 179.34(3)
O14 K2 O7 73.31(4)
O11 K2 O7 121.05(3)
O8 K2 O7 59.72(3)
O13 K2 C38 165.76(4)
O9 K2 C38 92.97(4)
O12 K2 C38 90.04(4)
O10 K2 C38 84.12(4)
O14 K2 C38 23.20(4)
O11 K2 C38 70.35(4)
O8 K2 C38 110.30(4)
O7 K2 C38 96.43(4)
O13 K2 C31 22.04(4)
O9 K2 C31 107.80(4)
O12 K2 C31 69.10(4)
O10 K2 C31 85.54(4)
O14 K2 C31 146.13(4)
O11 K2 C31 78.44(4)
O8 K2 C31 100.99(4)
O7 K2 C31 94.16(4)
C38 K2 C31 148.15(5)
C13 Sn1 C15 91.84(7)
C13 Sn1 C14 93.78(7)
C15 Sn1 C14 94.80(6)
C13 Sn1 K1 125.12(6)
C15 Sn1 K1 117.31(5)
C14 Sn1 K1 125.54(5)
C18 Sn2 C16 89.70(8)
C18 Sn2 C17 93.96(7)
C16 Sn2 C17 94.96(6)
C12 O1 C1 111.45(12)
C12 O1 K1 111.81(9)
C1 O1 K1 110.54(8)
C3 O2 C2 111.86(11)
C3 O2 K1 116.60(9)
C2 O2 K1 115.71(8)
C4 O3 C5 112.76(12)
C4 O3 K1 112.88(9)
C5 O3 K1 111.70(9)
C6 O4 C7 111.64(12)
C6 O4 K1 117.36(9)
C7 O4 K1 114.67(9)
C8 O5 C9 111.39(12)
C8 O5 K1 111.70(8)
C9 O5 K1 110.68(9)
C11 O6 C10 112.78(12)
C11 O6 K1 116.61(9)
C10 O6 K1 117.21(9)
C30 O7 C19 112.24(12)
C30 O7 K2 111.44(9)
C19 O7 K2 115.10(9)
C20 O8 C21 111.92(12)
C20 O8 K2 114.36(8)
C21 O8 K2 113.14(9)
C23 O9 C22 111.31(12)
C23 O9 K2 114.24(8)
C22 O9 K2 114.42(9)
C25 O10 C24 112.62(13)
C25 O10 K2 117.66(9)
C24 O10 K2 115.82(9)
C26 O11 C27 111.34(12)
C26 O11 K2 114.97(8)
C27 O11 K2 112.97(9)
C29 O12 C28 111.56(11)
C29 O12 K2 113.18(8)
C28 O12 K2 111.93(9)
C34 O13 C31 108.70(13)
C34 O13 K2 124.46(10)
C31 O13 K2 112.71(11)
C35 O14 C38 104.75(14)
C35 O14 K2 121.97(11)
C38 O14 K2 106.39(11)

loop_
_geom_bond_atom_site_label_1
_geom_bond_atom_site_label_2
_geom_bond_distance
C1 O1 1.4261(18)
C1 C2 1.500(2)
C1 H1A 0.9900
C1 H1B 0.9900
C2 O2 1.4267(18)
C2 H2A 0.9900
C2 H2B 0.9900
C3 O2 1.4218(18)
C3 C4 1.502(2)
C3 H3A 0.9900
C3 H3B 0.9900
C4 O3 1.4212(19)
C4 H4A 0.9900
C4 H4B 0.9900
C5 O3 1.4225(19)
C5 C6 1.499(2)
C5 H5A 0.9900
C5 H5B 0.9900
C6 O4 1.426(2)
C6 H6A 0.9900
C6 H6B 0.9900
C7 O4 1.4261(18)
C7 C8 1.498(2)
C7 H7A 0.9900
C7 H7B 0.9900
C8 O5 1.4233(18)
C8 H8A 0.9900
C8 H8B 0.9900
C9 O5 1.4251(18)
C9 C10 1.501(2)
C9 H9A 0.9900
C9 H9B 0.9900
C10 O6 1.4209(18)
C10 H10A 0.9900
C10 H10B 0.9900
C11 O6 1.4205(19)
C11 C12 1.500(2)
C11 H11A 0.9900
C11 H11B 0.9900
C12 O1 1.4252(19)
C12 H12A 0.9900
C12 H12B 0.9900
C13 Sn1 2.2232(18)
C13 H13A 0.9800
C13 H13B 0.9800
C13 H13C 0.9800
C14 Sn1 2.2401(15)
C14 H14A 0.9800
C14 H14B 0.9800
C14 H14C 0.9800
C15 Sn1 2.2238(16)
C15 H15A 0.9800
C15 H15B 0.9800
C15 H15C 0.9800
C16 Sn2 2.2358(16)
C16 K1 3.2370(17)
C16 H16A 0.97(2)
C16 H16B 0.90(3)
C16 H16C 0.96(3)
C17 Sn2 2.2423(16)
C17 H17A 0.9800
C17 H17B 0.9800
C17 H17C 0.9800
C18 Sn2 2.223(2)
C18 H18A 0.9800
C18 H18B 0.9800
C18 H18C 0.9800
C19 O7 1.4267(18)
C19 C20 1.500(2)
C19 H19A 0.9900
C19 H19B 0.9900
C20 O8 1.4241(19)
C20 H20A 0.9900
C20 H20B 0.9900
C21 O8 1.4294(18)
C21 C22 1.494(2)
C21 H21A 0.9900
C21 H21B 0.9900
C22 O9 1.4272(18)
C22 H22A 0.9900
C22 H22B 0.9900
C23 O9 1.4270(19)
C23 C24 1.496(3)
C23 H23A 0.9900
C23 H23B 0.9900
C24 O10 1.4266(19)
C24 H24A 0.9900
C24 H24B 0.9900
C25 O10 1.4246(19)
C25 C26 1.498(2)
C25 H25A 0.9900
C25 H25B 0.9900
C26 O11 1.4269(19)
C26 H26A 0.9900
C26 H26B 0.9900
C27 O11 1.4284(18)
C27 C28 1.497(2)
C27 H27A 0.9900
C27 H27B 0.9900
C28 O12 1.4300(18)
C28 H28A 0.9900
C28 H28B 0.9900
C29 O12 1.4218(19)
C29 C30 1.499(2)
C29 H29A 0.9900
C29 H29B 0.9900
C30 O7 1.4232(18)
C30 H30A 0.9900
C30 H30B 0.9900
C31 C32 1.414(3)
C31 O13 1.437(2)
C31 C32A 1.587(5)
C31 K2 3.532(2)
C31 H31A 0.9900
C31 H31B 0.9900
C32 C33 1.607(4)
C32 H32A 0.9900
C32 H32B 0.9900
C32A C33 1.388(5)
C32A H32C 0.9900
C32A H32D 0.9900
C33 C34 1.511(3)
C33 H33A 0.9900
C33 H33B 0.9900
C34 O13 1.435(2)
C34 H34A 0.9900
C34 H34B 0.9900
C35 O14 1.425(2)
C35 C36 1.508(3)
C35 H35A 0.9900
C35 H35B 0.9900
C36 C37 1.526(3)
C36 H36A 0.9900
C36 H36B 0.9900
C37 C38 1.531(3)
C37 H37A 0.9900
C37 H37B 0.9900
C38 O14 1.433(2)
C38 K2 3.490(2)
C38 H38A 0.9900
C38 H38B 0.9900
K1 O6 2.8017(11)
K1 O4 2.8114(11)
K1 O2 2.8154(11)
K1 O5 2.8269(11)
K1 O1 2.8356(11)
K1 O3 2.8781(11)
K1 Sn1 3.6788(3)
K1 H16A 2.85(2)
K1 H16B 3.01(3)
K2 O13 2.7195(12)
K2 O9 2.7865(10)
K2 O12 2.7878(11)
K2 O10 2.7903(11)
K2 O14 2.8032(13)
K2 O11 2.8138(11)
K2 O8 2.8229(11)
K2 O7 2.8344(11)

loop_
_geom_torsion_atom_site_label_1
_geom_torsion_atom_site_label_2
_geom_torsion_atom_site_label_3
_geom_torsion_atom_site_label_4
_geom_torsion
O1 C1 C2 O2 67.16(16)
O2 C3 C4 O3 -66.20(16)
O3 C5 C6 O4 65.93(19)
O4 C7 C8 O5 -67.71(16)
O5 C9 C10 O6 65.68(16)
O6 C11 C12 O1 -66.16(18)
O7 C19 C20 O8 66.62(16)
O8 C21 C22 O9 -67.61(15)
O9 C23 C24 O10 64.57(18)
O10 C25 C26 O11 -62.97(16)
O11 C27 C28 O12 68.95(16)
O12 C29 C30 O7 -70.05(16)
O13 C31 C32 C33 -30.7(3)
C32A C31 C32 C33 54.6(3)
K2 C31 C32 C33 4.0(4)
C32 C31 C32A C33 -72.2(4)
O13 C31 C32A C33 33.5(4)
K2 C31 C32A C33 79.4(3)
C31 C32A C33 C34 -25.0(4)
C31 C32A C33 C32 57.4(3)
C31 C32 C33 C32A -69.5(4)
C31 C32 C33 C34 37.6(2)
C32A C33 C34 O13 7.8(3)
C32 C33 C34 O13 -31.56(19)
O14 C35 C36 C37 -23.1(2)
C35 C36 C37 C38 -1.5(2)
C36 C37 C38 O14 25.3(2)
C36 C37 C38 K2 76.52(16)
Sn2 C16 K1 O6 110.5(2)
Sn2 C16 K1 O4 -10.2(2)
Sn2 C16 K1 O2 -128.9(2)
Sn2 C16 K1 O5 50.5(2)
Sn2 C16 K1 O1 169.6(2)
Sn2 C16 K1 O3 -68.6(2)
Sn2 C16 K1 Sn1 111.4(3)
O14 C38 K2 O13 -140.85(16)
C37 C38 K2 O13 117.76(18)
O14 C38 K2 O9 124.63(11)
C37 C38 K2 O9 23.24(12)
O14 C38 K2 O12 -56.26(11)
C37 C38 K2 O12 -157.64(12)
O14 C38 K2 O10 -175.51(11)
C37 C38 K2 O10 83.10(12)
C37 C38 K2 O14 -101.38(16)
O14 C38 K2 O11 -115.88(12)
C37 C38 K2 O11 142.73(13)
O14 C38 K2 O8 64.89(12)
C37 C38 K2 O8 -36.49(13)
O14 C38 K2 O7 4.84(11)
C37 C38 K2 O7 -96.54(12)
O14 C38 K2 C31 -103.80(13)
C37 C38 K2 C31 154.82(11)
C32 C31 K2 O13 -49.3(3)
C32A C31 K2 O13 -82.0(2)
C32 C31 K2 O9 -77.7(3)
O13 C31 K2 O9 -28.42(12)
C32A C31 K2 O9 -110.4(2)
C32 C31 K2 O12 101.8(3)
O13 C31 K2 O12 151.11(12)
C32A C31 K2 O12 69.1(2)
C32 C31 K2 O10 -134.7(3)
O13 C31 K2 O10 -85.40(11)
C32A C31 K2 O10 -167.4(2)
C32 C31 K2 O14 110.6(3)
O13 C31 K2 O14 159.91(10)
C32A C31 K2 O14 77.9(2)
C32 C31 K2 O11 165.6(3)
O13 C31 K2 O11 -145.12(11)
C32A C31 K2 O11 132.9(2)
C32 C31 K2 O8 -15.2(3)
O13 C31 K2 O8 34.07(11)
C32A C31 K2 O8 -47.9(2)
C32 C31 K2 O7 44.7(3)
O13 C31 K2 O7 94.01(11)
C32A C31 K2 O7 12.0(2)
C32 C31 K2 C38 154.0(3)
O13 C31 K2 C38 -156.73(11)
C32A C31 K2 C38 121.3(2)
O6 K1 Sn1 C13 75.70(7)
O4 K1 Sn1 C13 -163.78(7)
O2 K1 Sn1 C13 -43.75(7)
O5 K1 Sn1 C13 135.35(6)
O1 K1 Sn1 C13 17.85(7)
O3 K1 Sn1 C13 -105.19(7)
C16 K1 Sn1 C13 74.9(3)
O6 K1 Sn1 C15 -38.33(6)
O4 K1 Sn1 C15 82.19(6)
O2 K1 Sn1 C15 -157.78(6)
O5 K1 Sn1 C15 21.32(6)
O1 K1 Sn1 C15 -96.18(6)
O3 K1 Sn1 C15 140.77(6)
C16 K1 Sn1 C15 -39.2(3)
O6 K1 Sn1 C14 -157.32(6)
O4 K1 Sn1 C14 -36.80(6)
O2 K1 Sn1 C14 83.23(6)
O5 K1 Sn1 C14 -97.67(6)
O1 K1 Sn1 C14 144.84(6)
O3 K1 Sn1 C14 21.79(6)
C16 K1 Sn1 C14 -158.2(3)
K1 C16 Sn2 C18 4.8(2)
K1 C16 Sn2 C17 98.8(2)
C11 C12 O1 C1 179.20(13)
C11 C12 O1 K1 54.92(15)
C2 C1 O1 C12 177.86(13)
C2 C1 O1 K1 -57.14(13)
O6 K1 O1 C12 -22.98(9)
O4 K1 O1 C12 -120.47(17)
O2 K1 O1 C12 149.68(10)
O5 K1 O1 C12 -44.18(10)
O3 K1 O1 C12 169.80(9)
C16 K1 O1 C12 -121.90(10)
Sn1 K1 O1 C12 51.45(10)
O6 K1 O1 C1 -147.77(10)
O4 K1 O1 C1 114.74(17)
O2 K1 O1 C1 24.89(9)
O5 K1 O1 C1 -168.97(9)
O3 K1 O1 C1 45.01(10)
C16 K1 O1 C1 113.31(10)
Sn1 K1 O1 C1 -73.34(9)
C4 C3 O2 C2 -176.71(12)
C4 C3 O2 K1 46.94(14)
C1 C2 O2 C3 -178.13(12)
C1 C2 O2 K1 -41.37(14)
O6 K1 O2 C3 151.58(9)
O4 K1 O2 C3 -22.49(10)
O5 K1 O2 C3 61.69(19)
O1 K1 O2 C3 144.19(10)
O3 K1 O2 C3 -14.98(9)
C16 K1 O2 C3 64.35(10)
Sn1 K1 O2 C3 -122.51(9)
O6 K1 O2 C2 16.89(11)
O4 K1 O2 C2 -157.17(9)
O5 K1 O2 C2 -73.00(19)
O1 K1 O2 C2 9.51(9)
O3 K1 O2 C2 -149.66(11)
C16 K1 O2 C2 -70.33(10)
Sn1 K1 O2 C2 102.81(10)
C3 C4 O3 C5 179.66(13)
C3 C4 O3 K1 51.90(14)
C6 C5 O3 C4 176.19(14)
C6 C5 O3 K1 -55.43(16)
O6 K1 O3 C4 -113.50(18)
O4 K1 O3 C4 152.18(10)
O2 K1 O3 C4 -20.17(9)
O5 K1 O3 C4 173.42(9)
O1 K1 O3 C4 -40.53(10)
C16 K1 O3 C4 -109.11(10)
Sn1 K1 O3 C4 70.90(9)
O6 K1 O3 C5 118.19(18)
O4 K1 O3 C5 23.87(10)
O2 K1 O3 C5 -148.48(11)
O5 K1 O3 C5 45.11(11)
O1 K1 O3 C5 -168.85(10)
C16 K1 O3 C5 122.58(10)
Sn1 K1 O3 C5 -57.41(10)
C5 C6 O4 C7 -178.02(13)
C5 C6 O4 K1 -42.71(17)
C8 C7 O4 C6 -177.84(13)
C8 C7 O4 K1 45.58(14)
O6 K1 O4 C6 -155.74(10)
O2 K1 O4 C6 18.31(12)
O5 K1 O4 C6 -147.49(12)
O1 K1 O4 C6 -65.1(2)
O3 K1 O4 C6 10.81(10)
C16 K1 O4 C6 -63.67(11)
Sn1 K1 O4 C6 122.95(11)
O6 K1 O4 C7 -21.75(11)
O2 K1 O4 C7 152.31(9)
O5 K1 O4 C7 -13.50(9)
O1 K1 O4 C7 68.9(2)
O3 K1 O4 C7 144.80(11)
C16 K1 O4 C7 70.32(10)
Sn1 K1 O4 C7 -103.06(10)
C7 C8 O5 C9 178.17(13)
C7 C8 O5 K1 53.83(14)
C10 C9 O5 C8 177.38(12)
C10 C9 O5 K1 -57.71(13)
O6 K1 O5 C8 150.47(10)
O4 K1 O5 C8 -21.36(9)
O2 K1 O5 C8 -112.42(16)
O1 K1 O5 C8 171.64(9)
O3 K1 O5 C8 -42.31(10)
C16 K1 O5 C8 -115.07(10)
Sn1 K1 O5 C8 71.70(9)
O6 K1 O5 C9 25.74(9)
O4 K1 O5 C9 -146.10(10)
O2 K1 O5 C9 122.85(16)
O1 K1 O5 C9 46.91(10)
O3 K1 O5 C9 -167.04(9)
C16 K1 O5 C9 120.19(9)
Sn1 K1 O5 C9 -53.04(9)
C12 C11 O6 C10 -176.68(13)
C12 C11 O6 K1 43.43(16)
C9 C10 O6 C11 -179.23(13)
C9 C10 O6 K1 -39.59(15)
O4 K1 O6 C11 154.77(10)
O2 K1 O6 C11 -19.17(12)
O5 K1 O6 C11 146.48(11)
O1 K1 O6 C11 -11.74(10)
O3 K1 O6 C11 67.3(2)
C16 K1 O6 C11 63.04(11)
Sn1 K1 O6 C11 -116.85(11)
O4 K1 O6 C10 16.67(11)
O2 K1 O6 C10 -157.27(9)
O5 K1 O6 C10 8.38(9)
O1 K1 O6 C10 -149.85(11)
O3 K1 O6 C10 -70.8(2)
C16 K1 O6 C10 -75.06(10)
Sn1 K1 O6 C10 105.05(10)
C29 C30 O7 C19 -177.96(13)
C29 C30 O7 K2 51.28(14)
C20 C19 O7 C30 -176.94(13)
C20 C19 O7 K2 -48.06(14)
O13 K2 O7 C30 67.06(10)
O9 K2 O7 C30 158.03(9)
O12 K2 O7 C30 -18.42(9)
O10 K2 O7 C30 108(3)
O14 K2 O7 C30 -102.94(10)
O11 K2 O7 C30 -34.02(11)
O8 K2 O7 C30 145.29(10)
C38 K2 O7 C30 -104.93(10)
C31 K2 O7 C30 44.98(10)
O13 K2 O7 C19 -62.21(10)
O9 K2 O7 C19 28.76(11)
O12 K2 O7 C19 -147.70(11)
O10 K2 O7 C19 -21(3)
O14 K2 O7 C19 127.78(10)
O11 K2 O7 C19 -163.30(9)
O8 K2 O7 C19 16.01(9)
C38 K2 O7 C19 125.79(10)
C31 K2 O7 C19 -84.29(10)
C19 C20 O8 C21 177.70(12)
C19 C20 O8 K2 -51.98(14)
C22 C21 O8 C20 -178.79(12)
C22 C21 O8 K2 50.25(13)
O13 K2 O8 C20 120.22(10)
O9 K2 O8 C20 -147.65(10)
O12 K2 O8 C20 35.92(11)
O10 K2 O8 C20 -160.88(9)
O14 K2 O8 C20 -44.77(10)
O11 K2 O8 C20 162(2)
O7 K2 O8 C20 19.58(9)
C38 K2 O8 C20 -65.97(10)
C31 K2 O8 C20 107.98(10)
O13 K2 O8 C21 -110.05(10)
O9 K2 O8 C21 -17.92(9)
O12 K2 O8 C21 165.64(9)
O10 K2 O8 C21 -31.15(10)
O14 K2 O8 C21 84.96(10)
O11 K2 O8 C21 -68(2)
O7 K2 O8 C21 149.30(10)
C38 K2 O8 C21 63.76(10)
C31 K2 O8 C21 -122.29(10)
C24 C23 O9 C22 177.51(13)
C24 C23 O9 K2 -51.02(16)
C21 C22 O9 C23 -178.38(13)
C21 C22 O9 K2 50.23(14)
O13 K2 O9 C23 -64.92(11)
O12 K2 O9 C23 -62.7(6)
O10 K2 O9 C23 19.35(10)
O14 K2 O9 C23 120.56(11)
O11 K2 O9 C23 31.70(11)
O8 K2 O9 C23 -147.44(11)
O7 K2 O9 C23 -160.07(10)
C38 K2 O9 C23 100.88(11)
C31 K2 O9 C23 -54.63(11)
O13 K2 O9 C22 65.03(10)
O12 K2 O9 C22 67.3(6)
O10 K2 O9 C22 149.30(10)
O14 K2 O9 C22 -109.48(10)
O11 K2 O9 C22 161.65(9)
O8 K2 O9 C22 -17.49(9)
O7 K2 O9 C22 -30.12(10)
C38 K2 O9 C22 -129.17(10)
C31 K2 O9 C22 75.33(10)
C26 C25 O10 C24 -175.73(13)
C26 C25 O10 K2 45.58(15)
C23 C24 O10 C25 174.16(13)
C23 C24 O10 K2 -46.35(16)
O13 K2 O10 C25 -116.06(10)
O9 K2 O10 C25 152.65(11)
O12 K2 O10 C25 -30.90(11)
O14 K2 O10 C25 54.01(11)
O11 K2 O10 C25 -14.77(10)
O8 K2 O10 C25 165.91(10)
O7 K2 O10 C25 -157(3)
C38 K2 O10 C25 55.86(11)
C31 K2 O10 C25 -93.97(11)
O13 K2 O10 C24 106.55(11)
O9 K2 O10 C24 15.25(11)
O12 K2 O10 C24 -168.30(11)
O14 K2 O10 C24 -83.38(11)
O11 K2 O10 C24 -152.17(12)
O8 K2 O10 C24 28.52(12)
O7 K2 O10 C24 66(3)
C38 K2 O10 C24 -81.54(12)
C31 K2 O10 C24 128.63(11)
C25 C26 O11 C27 -179.03(12)
C25 C26 O11 K2 50.88(14)
C28 C27 O11 C26 -178.45(12)
C28 C27 O11 K2 -47.31(14)
O13 K2 O11 C26 59.30(10)
O9 K2 O11 C26 -32.34(11)
O12 K2 O11 C26 144.11(11)
O10 K2 O11 C26 -19.86(9)
O14 K2 O11 C26 -135.70(10)
O8 K2 O11 C26 17(2)
O7 K2 O11 C26 159.67(9)
C38 K2 O11 C26 -114.70(11)
C31 K2 O11 C26 71.77(10)
O13 K2 O11 C27 -70.00(10)
O9 K2 O11 C27 -161.63(9)
O12 K2 O11 C27 14.81(9)
O10 K2 O11 C27 -149.16(10)
O14 K2 O11 C27 95.00(10)
O8 K2 O11 C27 -112(2)
O7 K2 O11 C27 30.37(10)
C38 K2 O11 C27 116.00(10)
C31 K2 O11 C27 -57.52(10)
C30 C29 O12 C28 178.02(13)
C30 C29 O12 K2 50.71(14)
C27 C28 O12 C29 178.60(13)
C27 C28 O12 K2 -53.42(14)
O13 K2 O12 C29 -114.23(10)
O9 K2 O12 C29 -116.5(6)
O10 K2 O12 C29 163.24(9)
O14 K2 O12 C29 60.34(10)
O11 K2 O12 C29 147.45(10)
O8 K2 O12 C29 -33.44(10)
O7 K2 O12 C29 -17.36(9)
C38 K2 O12 C29 79.95(10)
C31 K2 O12 C29 -124.67(10)
O13 K2 O12 C28 118.66(9)
O9 K2 O12 C28 116.4(6)
O10 K2 O12 C28 36.13(10)
O14 K2 O12 C28 -66.78(9)
O11 K2 O12 C28 20.34(9)
O8 K2 O12 C28 -160.55(9)
O7 K2 O12 C28 -144.47(10)
C38 K2 O12 C28 -47.16(10)
C31 K2 O12 C28 108.21(10)
C33 C34 O13 C31 15.13(19)
C33 C34 O13 K2 -121.46(13)
C32 C31 O13 C34 11.3(2)
C32A C31 O13 C34 -29.0(3)
K2 C31 O13 C34 -142.10(15)
C32 C31 O13 K2 153.37(18)
C32A C31 O13 K2 113.1(2)
O9 K2 O13 C34 -71.83(12)
O12 K2 O13 C34 108.29(12)
O10 K2 O13 C34 -132.29(12)
O14 K2 O13 C34 87.32(19)
O11 K2 O13 C34 169.46(12)
O8 K2 O13 C34 -11.20(12)
O7 K2 O13 C34 47.28(12)
C38 K2 O13 C34 -166.94(18)
C31 K2 O13 C34 135.12(18)
O9 K2 O13 C31 153.04(11)
O12 K2 O13 C31 -26.84(11)
O10 K2 O13 C31 92.59(11)
O14 K2 O13 C31 -47.8(2)
O11 K2 O13 C31 34.34(11)
O8 K2 O13 C31 -146.32(11)
O7 K2 O13 C31 -87.84(11)
C38 K2 O13 C31 57.9(2)
C36 C35 O14 C38 40.42(19)
C36 C35 O14 K2 -80.12(16)
C37 C38 O14 C35 -40.90(19)
K2 C38 O14 C35 -130.39(14)
C37 C38 O14 K2 89.49(14)
O13 K2 O14 C35 -97.19(19)
O9 K2 O14 C35 61.13(13)
O12 K2 O14 C35 -118.69(13)
O10 K2 O14 C35 124.43(12)
O11 K2 O14 C35 178.69(13)
O8 K2 O14 C35 -0.86(13)
O7 K2 O14 C35 -55.22(12)
C38 K2 O14 C35 119.75(18)
C31 K2 O14 C35 -127.11(13)
O13 K2 O14 C38 143.06(15)
O9 K2 O14 C38 -58.62(11)
O12 K2 O14 C38 121.56(11)
O10 K2 O14 C38 4.67(12)
O11 K2 O14 C38 58.94(11)
O8 K2 O14 C38 -120.61(11)
O7 K2 O14 C38 -174.97(12)
C31 K2 O14 C38 113.14(12)
